data_2233030
loop_
_publ_author_name
'Plutenko, Maxym O.'
'Lampeka, Rostyslav D.'
'Moroz, Yurii S.'
'Haukka, Matti'
'Pavlova, Svetlana V.'

_publ_section_title
;
 <i>N</i>'-(2-Hydroxybenzylidene)-2-(hydroxyimino)propanohydrazide
;
_journal_coeditor_code YK2025
_journal_issue 12
_journal_name_full 'Acta Crystallographica Section E'
_journal_page_first o3282
_journal_page_last o3283
_journal_paper_doi 10.1107/S1600536811045818
_journal_volume 67
_journal_year 2011
_chemical_formula_iupac 'C10 H11 N3 O3'
_chemical_formula_moiety 'C10 H11 N3 O3'
_chemical_formula_sum 'C10 H11 N3 O3'
_chemical_formula_weight 221.22
_chemical_name_systematic
;
<i>N</i>'-(2-Hydroxybenzylidene)-2-(hydroxyimino)propanohydrazide
;
_space_group_IT_number 9
_symmetry_cell_setting monoclinic
_symmetry_space_group_name_Hall 'C -2yc'
_symmetry_space_group_name_H-M 'C 1 c 1'
_atom_sites_solution_hydrogens geom
_atom_sites_solution_primary direct
_atom_sites_solution_secondary difmap
_audit_creation_method SHELXL-97
_cell_angle_alpha 90.00
_cell_angle_beta 102.223(2)
_cell_angle_gamma 90.00
_cell_formula_units_Z 4
_cell_length_a 11.2296(4)
_cell_length_b 8.1905(4)
_cell_length_c 11.1000(5)
_cell_measurement_reflns_used 9875
_cell_measurement_temperature 100(2)
_cell_measurement_theta_max 36.50
_cell_measurement_theta_min 3.10
_cell_volume 997.79(8)
_computing_cell_refinement 'SAINT (Bruker, 2009)'
_computing_data_collection 'APEX2 (Bruker, 2010)'
_computing_data_reduction 'SAINT (Bruker, 2009)'
_computing_molecular_graphics 'DIAMOND (Brandenburg, 2011)'
_computing_publication_material 'SHELXL97 (Sheldrick, 2008)'
_computing_structure_refinement 'SHELXL97 (Sheldrick, 2008)'
_computing_structure_solution 'SHELXS97 (Sheldrick, 2008)'
_diffrn_ambient_temperature 100(2)
_diffrn_detector_area_resol_mean 16
_diffrn_measured_fraction_theta_full 0.996
_diffrn_measured_fraction_theta_max 0.996
_diffrn_measurement_device '62mm x 62mm CCD camera on \k-goniostat'
_diffrn_measurement_device_type 'Bruker Kappa APEXII DUO CCD'
_diffrn_measurement_method '\f scans and \w scans with \k offset'
_diffrn_radiation_monochromator 'curved graphite crystal'
_diffrn_radiation_source 'fine-focus sealed tube'
_diffrn_radiation_type MoK\a
_diffrn_radiation_wavelength 0.71073
_diffrn_reflns_av_R_equivalents 0.0146
_diffrn_reflns_av_sigmaI/netI 0.0108
_diffrn_reflns_limit_h_max 18
_diffrn_reflns_limit_h_min -18
_diffrn_reflns_limit_k_max 13
_diffrn_reflns_limit_k_min -13
_diffrn_reflns_limit_l_max 18
_diffrn_reflns_limit_l_min -17
_diffrn_reflns_number 16456
_diffrn_reflns_theta_full 36.58
_diffrn_reflns_theta_max 36.58
_diffrn_reflns_theta_min 3.10
_exptl_absorpt_coefficient_mu 0.112
_exptl_absorpt_correction_T_max 0.9635
_exptl_absorpt_correction_T_min 0.9347
_exptl_absorpt_correction_type multi-scan
_exptl_absorpt_process_details '(SADABS; Sheldrick, 2008)'
_exptl_crystal_colour yellow
_exptl_crystal_density_diffrn 1.473
_exptl_crystal_density_method 'not measured'
_exptl_crystal_description block
_exptl_crystal_F_000 464
_exptl_crystal_size_max 0.61
_exptl_crystal_size_mid 0.47
_exptl_crystal_size_min 0.34
_refine_diff_density_max 0.416
_refine_diff_density_min -0.215
_refine_ls_extinction_method none
_refine_ls_goodness_of_fit_ref 1.072
_refine_ls_hydrogen_treatment constr
_refine_ls_matrix_type full
_refine_ls_number_parameters 148
_refine_ls_number_reflns 2465
_refine_ls_number_restraints 2
_refine_ls_restrained_S_all 1.071
_refine_ls_R_factor_all 0.0300
_refine_ls_R_factor_gt 0.0287
_refine_ls_shift/su_max 0.000
_refine_ls_shift/su_mean 0.000
_refine_ls_structure_factor_coef Fsqd
_refine_ls_weighting_details 'calc w=1/[\s^2^(Fo^2^)+(0.0648P)^2^+0.0678P] where P=(Fo^2^+2Fc^2^)/3'
_refine_ls_weighting_scheme calc
_refine_ls_wR_factor_gt 0.0845
_refine_ls_wR_factor_ref 0.0858
_reflns_number_gt 2383
_reflns_number_total 2465
_reflns_threshold_expression I>2sigma(I)
_cod_data_source_file yk2025.cif
_cod_data_source_block I
_cod_original_sg_symbol_H-M 'C c'
_cod_database_code 2233030
_cod_database_fobs_code 2233030

loop_
_symmetry_equiv_pos_as_xyz
'x, y, z'
'x, -y, z+1/2'
'x+1/2, y+1/2, z'
'x+1/2, -y+1/2, z+1/2'

loop_
_atom_site_type_symbol
_atom_site_label
_atom_site_fract_x
_atom_site_fract_y
_atom_site_fract_z
_atom_site_U_iso_or_equiv
_atom_site_adp_type
_atom_site_calc_flag
_atom_site_refinement_flags
_atom_site_occupancy
_atom_site_symmetry_multiplicity
O O1 0.43931(7) -0.17009(9) 0.11307(6) 0.01652(13) Uani d . 1 1
H H1 0.4154 -0.0863 0.1446 0.025 Uiso calc R 1 1
O O2 0.34012(7) 0.24663(9) 0.12079(6) 0.01761(13) Uani d . 1 1
O O3 0.27014(7) 0.63005(9) 0.39602(7) 0.01675(13) Uani d . 1 1
H H3 0.2975 0.6608 0.4688 0.025 Uiso calc R 1 1
N N1 0.43375(7) 0.03499(9) 0.28832(7) 0.01324(13) Uani d . 1 1
N N2 0.39288(7) 0.18082(9) 0.32287(6) 0.01328(12) Uani d . 1 1
H H2 0.3983 0.2071 0.4007 0.016 Uiso calc R 1 1
N N3 0.32114(7) 0.48105(9) 0.37696(7) 0.01365(13) Uani d . 1 1
C C1 0.50374(8) -0.26684(11) 0.20397(8) 0.01297(13) Uani d . 1 1
C C2 0.54689(9) -0.41516(12) 0.16937(8) 0.01686(15) Uani d . 1 1
H H2A 0.5302 -0.4465 0.0851 0.020 Uiso calc R 1 1
C C3 0.61440(9) -0.51730(12) 0.25817(9) 0.01803(16) Uani d . 1 1
H H3A 0.6450 -0.6173 0.2337 0.022 Uiso calc R 1 1
C C4 0.63779(9) -0.47511(11) 0.38250(9) 0.01695(15) Uani d . 1 1
H H4 0.6840 -0.5455 0.4427 0.020 Uiso calc R 1 1
C C5 0.59273(8) -0.32933(11) 0.41698(8) 0.01476(14) Uani d . 1 1
H H5 0.6073 -0.3011 0.5019 0.018 Uiso calc R 1 1
C C6 0.52600(8) -0.22227(10) 0.32956(7) 0.01217(13) Uani d . 1 1
C C7 0.48236(8) -0.06904(11) 0.37043(7) 0.01343(14) Uani d . 1 1
H H7 0.4897 -0.0466 0.4557 0.016 Uiso calc R 1 1
C C8 0.34332(8) 0.28258(10) 0.22951(7) 0.01258(13) Uani d . 1 1
C C9 0.29200(7) 0.43934(10) 0.26290(7) 0.01256(13) Uani d . 1 1
C C10 0.21336(9) 0.53605(12) 0.16288(8) 0.01674(15) Uani d . 1 1
H H10A 0.1476 0.5877 0.1948 0.025 Uiso calc R 1 1
H H10B 0.1784 0.4635 0.0943 0.025 Uiso calc R 1 1
H H10C 0.2625 0.6204 0.1339 0.025 Uiso calc R 1 1

loop_
_atom_site_aniso_label
_atom_site_aniso_U_11
_atom_site_aniso_U_22
_atom_site_aniso_U_33
_atom_site_aniso_U_12
_atom_site_aniso_U_13
_atom_site_aniso_U_23
O1 0.0240(3) 0.0136(3) 0.0116(2) 0.0019(2) 0.0029(2) 0.0001(2)
O2 0.0277(3) 0.0146(3) 0.0108(2) 0.0026(2) 0.0044(2) -0.0002(2)
O3 0.0226(3) 0.0130(3) 0.0146(2) 0.0040(2) 0.0037(2) -0.0023(2)
N1 0.0175(3) 0.0093(3) 0.0132(3) 0.0009(2) 0.0040(2) -0.0002(2)
N2 0.0185(3) 0.0099(3) 0.0115(2) 0.0019(2) 0.0034(2) -0.0002(2)
N3 0.0167(3) 0.0111(3) 0.0132(3) 0.0007(2) 0.0034(2) -0.0006(2)
C1 0.0156(3) 0.0117(3) 0.0121(3) -0.0010(2) 0.0040(2) -0.0008(2)
C2 0.0217(4) 0.0137(3) 0.0161(3) 0.0011(3) 0.0062(3) -0.0024(3)
C3 0.0201(4) 0.0137(3) 0.0215(4) 0.0026(3) 0.0071(3) -0.0018(3)
C4 0.0176(4) 0.0136(3) 0.0198(3) 0.0023(3) 0.0042(3) 0.0016(3)
C5 0.0169(3) 0.0125(3) 0.0142(3) 0.0007(3) 0.0019(3) 0.0011(2)
C6 0.0149(3) 0.0102(3) 0.0115(3) -0.0006(2) 0.0030(2) 0.0002(2)
C7 0.0169(3) 0.0113(3) 0.0117(3) 0.0007(3) 0.0023(2) -0.0006(2)
C8 0.0155(3) 0.0102(3) 0.0121(3) -0.0001(2) 0.0028(2) 0.0004(2)
C9 0.0145(3) 0.0109(3) 0.0123(3) 0.0000(2) 0.0029(2) 0.0001(2)
C10 0.0178(4) 0.0173(4) 0.0145(3) 0.0039(3) 0.0019(3) 0.0022(3)

loop_
_atom_type_symbol
_atom_type_description
_atom_type_scat_dispersion_real
_atom_type_scat_dispersion_imag
_atom_type_scat_source
C C 0.0033 0.0000 'International Tables Vol C Tables 4.2.6.8 and 6.1.1.4'
H H 0.0000 0.0000 'International Tables Vol C Tables 4.2.6.8 and 6.1.1.4'
N N 0.0061 0.0000 'International Tables Vol C Tables 4.2.6.8 and 6.1.1.4'
O O 0.0106 0.0000 'International Tables Vol C Tables 4.2.6.8 and 6.1.1.4'

loop_
_geom_angle_atom_site_label_1
_geom_angle_atom_site_label_2
_geom_angle_atom_site_label_3
_geom_angle
C1 O1 H1 109.5
N3 O3 H3 109.5
C7 N1 N2 120.02(7)
C8 N2 N1 115.60(7)
C8 N2 H2 122.2
N1 N2 H2 122.2
C9 N3 O3 110.98(7)
O1 C1 C2 117.65(7)
O1 C1 C6 122.40(7)
C2 C1 C6 119.95(8)
C3 C2 C1 119.97(8)
C3 C2 H2A 120.0
C1 C2 H2A 120.0
C2 C3 C4 120.92(9)
C2 C3 H3A 119.5
C4 C3 H3A 119.5
C5 C4 C3 119.05(8)
C5 C4 H4 120.5
C3 C4 H4 120.5
C4 C5 C6 121.48(8)
C4 C5 H5 119.3
C6 C5 H5 119.3
C5 C6 C1 118.62(7)
C5 C6 C7 119.34(7)
C1 C6 C7 122.03(7)
N1 C7 C6 118.21(7)
N1 C7 H7 120.9
C6 C7 H7 120.9
O2 C8 N2 121.54(8)
O2 C8 C9 121.13(7)
N2 C8 C9 117.32(7)
N3 C9 C8 116.37(7)
N3 C9 C10 125.40(8)
C8 C9 C10 118.22(7)
C9 C10 H10A 109.5
C9 C10 H10B 109.5
H10A C10 H10B 109.5
C9 C10 H10C 109.5
H10A C10 H10C 109.5
H10B C10 H10C 109.5

loop_
_geom_bond_atom_site_label_1
_geom_bond_atom_site_label_2
_geom_bond_distance
O1 C1 1.3640(11)
O1 H1 0.8400
O2 C8 1.2352(10)
O3 N3 1.3832(10)
O3 H3 0.8400
N1 C7 1.2822(10)
N1 N2 1.3634(10)
N2 C8 1.3543(10)
N2 H2 0.8800
N3 C9 1.2850(11)
C1 C2 1.3917(12)
C1 C6 1.4113(11)
C2 C3 1.3891(14)
C2 H2A 0.9500
C3 C4 1.3926(14)
C3 H3A 0.9500
C4 C5 1.3822(13)
C4 H4 0.9500
C5 C6 1.4014(11)
C5 H5 0.9500
C6 C7 1.4543(12)
C7 H7 0.9500
C8 C9 1.4861(12)
C9 C10 1.4916(12)
C10 H10A 0.9800
C10 H10B 0.9800
C10 H10C 0.9800

loop_
_geom_hbond_atom_site_label_D
_geom_hbond_atom_site_label_H
_geom_hbond_atom_site_label_A
_geom_hbond_site_symmetry_A
_geom_hbond_distance_DH
_geom_hbond_distance_HA
_geom_hbond_distance_DA
_geom_hbond_angle_DHA
O1 H1 N1 . 0.84 1.85 2.5808(10) 144.0
O3 H3 O2 2_565 0.84 1.82 2.6518(9) 171.2
N2 H2 O1 2 0.88 2.32 3.1535(9) 157.2

loop_
_cod_related_entry_id
_cod_related_entry_database
_cod_related_entry_code
1 ChemSpider 30657289
